data_4304171
loop_
_publ_author_name
'Yi Liu'
'Ling Chen'
'Li-Ming Wu'
'George H. Chan'
'Richard P. Van Duyne'

_publ_section_title
;
Syntheses, Crystal and Band Structures, and Magnetic and Optical Properties
of New CsLnCdTe3 (Ln = La, Pr, Nd, Sm, Gd-Tm, and Lu)
;
_journal_name_full 'Inorganic Chemistry'
_journal_page_first 855
_journal_page_last 862
_journal_paper_doi 10.1021/ic7016402
_journal_volume 47
_journal_year 2008
_chemical_formula_sum 'Cd Cs Er Te3'
_chemical_formula_weight 795.37
_chemical_name_common Er
_chemical_name_systematic
; 
 ? 
;
_space_group_IT_number 63
_symmetry_cell_setting orthorhombic
_symmetry_space_group_name_Hall '-C 2c 2'
_symmetry_space_group_name_H-M 'C m c m'
_atom_sites_solution_primary direct
_atom_sites_solution_secondary difmap
_audit_creation_method SHELXL-97
_cell_angle_alpha 90.00
_cell_angle_beta 90.00
_cell_angle_gamma 90.00
_cell_formula_units_Z 4
_cell_length_a 4.4627(14)
_cell_length_b 16.812(6)
_cell_length_c 11.706(4)
_cell_measurement_reflns_used 1368
_cell_measurement_temperature 293(2)
_cell_measurement_theta_max 27.4719
_cell_measurement_theta_min 2.4229
_cell_volume 878.3(5)
_computing_cell_refinement 'CrystalClear (Rigaku/MSC Inc., 2005)'
_computing_data_collection 'CrystalClear (Rigaku/MSC Inc., 2005)'
_computing_data_reduction 'CrystalClear (Rigaku/MSC Inc., 2005)'
_computing_structure_refinement 'SHELXL-97 (Sheldrick, 1997)'
_computing_structure_solution 'SHELXS-97 (Sheldrick, 1990)'
_diffrn_ambient_temperature 293(2)
_diffrn_detector_area_resol_mean 28.5714
_diffrn_measured_fraction_theta_full 0.993
_diffrn_measured_fraction_theta_max 0.993
_diffrn_measurement_device_type 'saturn 70'
_diffrn_measurement_method CCD_Profile_fitting
_diffrn_radiation_monochromator Confocal
_diffrn_radiation_source 'Rotating Anode'
_diffrn_radiation_type MoK\a
_diffrn_radiation_wavelength 0.71073
_diffrn_reflns_av_R_equivalents 0.0292
_diffrn_reflns_av_sigmaI/netI 0.0226
_diffrn_reflns_limit_h_max 5
_diffrn_reflns_limit_h_min -5
_diffrn_reflns_limit_k_max 21
_diffrn_reflns_limit_k_min -21
_diffrn_reflns_limit_l_max 7
_diffrn_reflns_limit_l_min -15
_diffrn_reflns_number 2710
_diffrn_reflns_theta_full 27.47
_diffrn_reflns_theta_max 27.47
_diffrn_reflns_theta_min 2.42
_exptl_absorpt_coefficient_mu 25.661
_exptl_absorpt_correction_T_max 0.277
_exptl_absorpt_correction_T_min 0.098
_exptl_absorpt_correction_type multi-scan
_exptl_crystal_colour 'Dark red'
_exptl_crystal_density_diffrn 6.016
_exptl_crystal_density_method 'not measured'
_exptl_crystal_description block
_exptl_crystal_F_000 1308
_exptl_crystal_size_max 0.1100
_exptl_crystal_size_mid 0.0800
_exptl_crystal_size_min 0.0500
_refine_diff_density_max 4.212
_refine_diff_density_min -2.444
_refine_diff_density_rms 0.752
_refine_ls_extinction_coef 0.0055(4)
_refine_ls_extinction_expression Fc^*^=kFc[1+0.001xFc^2^\l^3^/sin(2\q)]^-1/4^
_refine_ls_extinction_method SHELXL
_refine_ls_goodness_of_fit_ref 1.003
_refine_ls_hydrogen_treatment constr
_refine_ls_matrix_type full
_refine_ls_number_parameters 24
_refine_ls_number_reflns 589
_refine_ls_number_restraints 0
_refine_ls_restrained_S_all 1.003
_refine_ls_R_factor_all 0.0305
_refine_ls_R_factor_gt 0.0247
_refine_ls_shift/su_max 0.000
_refine_ls_shift/su_mean 0.000
_refine_ls_structure_factor_coef Fsqd
_refine_ls_weighting_details 'calc w=1/[\s^2^(Fo^2^)+(0.0800P)^2^+0.0000P] where P=(Fo^2^+2Fc^2^)/3'
_refine_ls_weighting_scheme calc
_refine_ls_wR_factor_gt 0.0585
_refine_ls_wR_factor_ref 0.0961
_reflns_number_gt 547
_reflns_number_total 589
_reflns_threshold_expression >2sigma(I)
_cod_data_source_file ic7016402-file002.cif
_cod_data_source_block E:\Er\A.CIF
_cod_depositor_comments
;
The following automatic conversions were performed:
'_exptl_absorpt_correction_type' value 'Multi-scan' changed to
'multi-scan' according to
'/home/saulius/struct/CIF-dictionaries/cif_core.dic' dictionary named
'cif_core.dic' version 2.4.1 from 2010-06-29.

Automatic conversion script
Id: cif_fix_enum 1527 2010-12-29 10:47:43Z saulius 
;
_cod_original_cell_volume 878.2(5)
_cod_database_code 4304171

loop_
_symmetry_equiv_pos_as_xyz
'x, y, z'
'-x, -y, z+1/2'
'-x, y, -z+1/2'
'x, -y, -z'
'x+1/2, y+1/2, z'
'-x+1/2, -y+1/2, z+1/2'
'-x+1/2, y+1/2, -z+1/2'
'x+1/2, -y+1/2, -z'
'-x, -y, -z'
'x, y, -z-1/2'
'x, -y, z-1/2'
'-x, y, z'
'-x+1/2, -y+1/2, -z'
'x+1/2, y+1/2, -z-1/2'
'x+1/2, -y+1/2, z-1/2'
'-x+1/2, y+1/2, z'

loop_
_atom_site_label
_atom_site_type_symbol
_atom_site_fract_x
_atom_site_fract_y
_atom_site_fract_z
_atom_site_U_iso_or_equiv
_atom_site_adp_type
_atom_site_occupancy
_atom_site_symmetry_multiplicity
_atom_site_calc_flag
_atom_site_refinement_flags
_atom_site_disorder_assembly
_atom_site_disorder_group
Cs1 Cs -0.5000 -0.24797(6) 0.2500 0.0277(4) Uani 1 4 d S . .
Er1 Er 0.0000 0.0000 0.5000 0.0146(3) Uani 1 4 d S . .
Cd1 Cd -0.5000 -0.04088(7) 0.7500 0.0189(3) Uani 1 4 d S . .
Te2 Te 0.0000 0.06366(5) 0.7500 0.0144(3) Uani 1 4 d S . .
Te1 Te -0.5000 -0.12300(4) 0.54457(5) 0.0155(3) Uani 1 2 d S . .

loop_
_atom_site_aniso_label
_atom_site_aniso_U_11
_atom_site_aniso_U_22
_atom_site_aniso_U_33
_atom_site_aniso_U_23
_atom_site_aniso_U_13
_atom_site_aniso_U_12
Cs1 0.0248(6) 0.0215(6) 0.0368(6) 0.000 0.000 0.000
Er1 0.0135(4) 0.0185(4) 0.0118(4) 0.0004(2) 0.000 0.000
Cd1 0.0184(6) 0.0242(6) 0.0142(5) 0.000 0.000 0.000
Te2 0.0152(5) 0.0169(5) 0.0110(5) 0.000 0.000 0.000
Te1 0.0159(5) 0.0158(4) 0.0147(4) -0.0006(2) 0.000 0.000

loop_
_atom_type_symbol
_atom_type_description
_atom_type_scat_dispersion_real
_atom_type_scat_dispersion_imag
_atom_type_scat_source
Cd Cd -0.8075 1.2024 'International Tables Vol C Tables 4.2.6.8 and 6.1.1.4'
Te Te -0.5308 1.6751 'International Tables Vol C Tables 4.2.6.8 and 6.1.1.4'
Cs Cs -0.3680 2.1192 'International Tables Vol C Tables 4.2.6.8 and 6.1.1.4'
Er Er -0.2586 4.9576 'International Tables Vol C Tables 4.2.6.8 and 6.1.1.4'

loop_
_geom_angle_atom_site_label_1
_geom_angle_atom_site_label_2
_geom_angle_atom_site_label_3
_geom_angle
_geom_angle_site_symmetry_1
_geom_angle_site_symmetry_3
_geom_angle_publ_flag
Te2 Cs1 Te2 71.52(3) 9_556 9_456 ?
Te2 Cs1 Te1 141.183(18) 9_556 6_344 ?
Te2 Cs1 Te1 96.66(2) 9_456 6_344 ?
Te2 Cs1 Te1 96.66(2) 9_556 6_444 ?
Te2 Cs1 Te1 141.183(18) 9_456 6_444 ?
Te1 Cs1 Te1 69.13(3) 6_344 6_444 ?
Te2 Cs1 Te1 96.66(2) 9_556 13_446 ?
Te2 Cs1 Te1 141.183(18) 9_456 13_446 ?
Te1 Cs1 Te1 113.05(4) 6_344 13_446 ?
Te1 Cs1 Te1 75.39(3) 6_444 13_446 ?
Te2 Cs1 Te1 141.183(18) 9_556 13_346 ?
Te2 Cs1 Te1 96.66(2) 9_456 13_346 ?
Te1 Cs1 Te1 75.39(3) 6_344 13_346 ?
Te1 Cs1 Te1 113.05(4) 6_444 13_346 ?
Te1 Cs1 Te1 69.13(3) 13_446 13_346 ?
Te2 Cs1 Te1 65.025(18) 9_556 . ?
Te2 Cs1 Te1 65.025(18) 9_456 . ?
Te1 Cs1 Te1 144.013(12) 6_344 . ?
Te1 Cs1 Te1 144.013(12) 6_444 . ?
Te1 Cs1 Te1 76.40(3) 13_446 . ?
Te1 Cs1 Te1 76.40(2) 13_346 . ?
Te2 Cs1 Te1 65.025(18) 9_556 10_556 ?
Te2 Cs1 Te1 65.025(18) 9_456 10_556 ?
Te1 Cs1 Te1 76.40(2) 6_344 10_556 ?
Te1 Cs1 Te1 76.40(2) 6_444 10_556 ?
Te1 Cs1 Te1 144.013(12) 13_446 10_556 ?
Te1 Cs1 Te1 144.013(12) 13_346 10_556 ?
Te1 Cs1 Te1 117.29(4) . 10_556 ?
Te2 Cs1 Cd1 176.39(2) 9_556 13_346 ?
Te2 Cs1 Cd1 112.09(3) 9_456 13_346 ?
Te1 Cs1 Cd1 39.743(16) 6_344 13_346 ?
Te1 Cs1 Cd1 80.50(3) 6_444 13_346 ?
Te1 Cs1 Cd1 80.50(3) 13_446 13_346 ?
Te1 Cs1 Cd1 39.743(16) 13_346 13_346 ?
Te1 Cs1 Cd1 116.137(16) . 13_346 ?
Te1 Cs1 Cd1 116.136(16) 10_556 13_346 ?
Te2 Cs1 Cd1 112.09(3) 9_556 13_446 ?
Te2 Cs1 Cd1 176.39(2) 9_456 13_446 ?
Te1 Cs1 Cd1 80.50(3) 6_344 13_446 ?
Te1 Cs1 Cd1 39.743(16) 6_444 13_446 ?
Te1 Cs1 Cd1 39.743(16) 13_446 13_446 ?
Te1 Cs1 Cd1 80.50(3) 13_346 13_446 ?
Te1 Cs1 Cd1 116.137(16) . 13_446 ?
Te1 Cs1 Cd1 116.136(16) 10_556 13_446 ?
Cd1 Cs1 Cd1 64.31(3) 13_346 13_446 ?
Te2 Cs1 Cs1 125.760(17) 9_556 1_455 ?
Te2 Cs1 Cs1 54.240(17) 9_456 1_455 ?
Te1 Cs1 Cs1 55.433(13) 6_344 1_455 ?
Te1 Cs1 Cs1 124.567(13) 6_444 1_455 ?
Te1 Cs1 Cs1 124.567(13) 13_446 1_455 ?
Te1 Cs1 Cs1 55.433(13) 13_346 1_455 ?
Te1 Cs1 Cs1 90.0 . 1_455 ?
Te1 Cs1 Cs1 90.0 10_556 1_455 ?
Cd1 Cs1 Cs1 57.847(16) 13_346 1_455 ?
Cd1 Cs1 Cs1 122.153(16) 13_446 1_455 ?
Te2 Cs1 Cs1 54.240(17) 9_556 1_655 ?
Te2 Cs1 Cs1 125.760(17) 9_456 1_655 ?
Te1 Cs1 Cs1 124.567(13) 6_344 1_655 ?
Te1 Cs1 Cs1 55.433(13) 6_444 1_655 ?
Te1 Cs1 Cs1 55.433(13) 13_446 1_655 ?
Te1 Cs1 Cs1 124.567(13) 13_346 1_655 ?
Te1 Cs1 Cs1 90.0 . 1_655 ?
Te1 Cs1 Cs1 90.0 10_556 1_655 ?
Cd1 Cs1 Cs1 122.153(16) 13_346 1_655 ?
Cd1 Cs1 Cs1 57.847(16) 13_446 1_655 ?
Cs1 Cs1 Cs1 180.00(3) 1_455 1_655 ?
Te1 Er1 Te1 180.000(18) 9_556 . ?
Te1 Er1 Te1 92.59(3) 9_556 9_456 ?
Te1 Er1 Te1 87.41(3) . 9_456 ?
Te1 Er1 Te1 87.41(3) 9_556 1_655 ?
Te1 Er1 Te1 92.59(3) . 1_655 ?
Te1 Er1 Te1 180.0 9_456 1_655 ?
Te1 Er1 Te2 85.91(2) 9_556 . ?
Te1 Er1 Te2 94.09(2) . . ?
Te1 Er1 Te2 85.91(2) 9_456 . ?
Te1 Er1 Te2 94.09(2) 1_655 . ?
Te1 Er1 Te2 94.09(2) 9_556 9_556 ?
Te1 Er1 Te2 85.91(2) . 9_556 ?
Te1 Er1 Te2 94.09(2) 9_456 9_556 ?
Te1 Er1 Te2 85.91(2) 1_655 9_556 ?
Te2 Er1 Te2 180.0 . 9_556 ?
Te1 Cd1 Te1 120.28(5) . 10_557 ?
Te1 Cd1 Te2 107.944(15) . . ?
Te1 Cd1 Te2 107.944(15) 10_557 . ?
Te1 Cd1 Te2 107.944(15) . 1_455 ?
Te1 Cd1 Te2 107.944(15) 10_557 1_455 ?
Te2 Cd1 Te2 103.55(5) . 1_455 ?
Te1 Cd1 Cs1 65.07(2) . 13_346 ?
Te1 Cd1 Cs1 65.07(2) 10_557 13_346 ?
Te2 Cd1 Cs1 160.38(3) . 13_346 ?
Te2 Cd1 Cs1 96.07(3) 1_455 13_346 ?
Te1 Cd1 Cs1 65.07(2) . 13_446 ?
Te1 Cd1 Cs1 65.07(2) 10_557 13_446 ?
Te2 Cd1 Cs1 96.07(3) . 13_446 ?
Te2 Cd1 Cs1 160.38(3) 1_455 13_446 ?
Cs1 Cd1 Cs1 64.31(3) 13_346 13_446 ?
Cd1 Te2 Cd1 103.55(5) . 1_655 ?
Cd1 Te2 Er1 77.729(16) . . ?
Cd1 Te2 Er1 77.729(16) 1_655 . ?
Cd1 Te2 Er1 77.729(16) . 2 ?
Cd1 Te2 Er1 77.729(16) 1_655 2 ?
Er1 Te2 Er1 139.82(4) . 2 ?
Cd1 Te2 Cs1 163.99(3) . 9_556 ?
Cd1 Te2 Cs1 92.47(3) 1_655 9_556 ?
Er1 Te2 Cs1 106.184(14) . 9_556 ?
Er1 Te2 Cs1 106.184(14) 2 9_556 ?
Cd1 Te2 Cs1 92.47(3) . 9_456 ?
Cd1 Te2 Cs1 163.99(3) 1_655 9_456 ?
Er1 Te2 Cs1 106.184(14) . 9_456 ?
Er1 Te2 Cs1 106.184(14) 2 9_456 ?
Cs1 Te2 Cs1 71.52(3) 9_556 9_456 ?
Cd1 Te1 Er1 79.22(2) . . ?
Cd1 Te1 Er1 79.22(2) . 1_455 ?
Er1 Te1 Er1 92.59(3) . 1_455 ?
Cd1 Te1 Cs1 75.19(3) . 13_446 ?
Er1 Te1 Cs1 93.60(2) . 13_446 ?
Er1 Te1 Cs1 152.01(2) 1_455 13_446 ?
Cd1 Te1 Cs1 75.19(3) . 13_346 ?
Er1 Te1 Cs1 152.01(2) . 13_346 ?
Er1 Te1 Cs1 93.60(2) 1_455 13_346 ?
Cs1 Te1 Cs1 69.13(3) 13_446 13_346 ?
Cd1 Te1 Cs1 178.51(3) . . ?
Er1 Te1 Cs1 101.78(2) . . ?
Er1 Te1 Cs1 101.78(2) 1_455 . ?
Cs1 Te1 Cs1 103.60(3) 13_446 . ?
Cs1 Te1 Cs1 103.60(3) 13_346 . ?

loop_
_geom_bond_atom_site_label_1
_geom_bond_atom_site_label_2
_geom_bond_distance
_geom_bond_site_symmetry_2
_geom_bond_publ_flag
Cs1 Te2 3.8183(14) 9_556 ?
Cs1 Te2 3.8183(14) 9_456 ?
Cs1 Te1 3.9328(11) 6_344 ?
Cs1 Te1 3.9328(11) 6_444 ?
Cs1 Te1 3.9328(11) 13_446 ?
Cs1 Te1 3.9328(11) 13_346 ?
Cs1 Te1 4.0377(13) . ?
Cs1 Te1 4.0377(13) 10_556 ?
Cs1 Cd1 4.1929(17) 13_346 ?
Cs1 Cd1 4.1929(17) 13_446 ?
Cs1 Cs1 4.4627(14) 1_455 ?
Cs1 Cs1 4.4627(14) 1_655 ?
Er1 Te1 3.0866(8) 9_556 ?
Er1 Te1 3.0866(8) . ?
Er1 Te1 3.0866(8) 9_456 ?
Er1 Te1 3.0866(8) 1_655 ?
Er1 Te2 3.1160(10) . ?
Er1 Te2 3.1160(10) 9_556 ?
Cd1 Te1 2.7728(11) . ?
Cd1 Te1 2.7728(11) 10_557 ?
Cd1 Te2 2.8404(11) . ?
Cd1 Te2 2.8404(11) 1_455 ?
Cd1 Cs1 4.1929(17) 13_346 ?
Cd1 Cs1 4.1929(17) 13_446 ?
Te2 Cd1 2.8404(11) 1_655 ?
Te2 Er1 3.1160(10) 2 ?
Te2 Cs1 3.8183(15) 9_556 ?
Te2 Cs1 3.8183(15) 9_456 ?
Te1 Er1 3.0866(8) 1_455 ?
Te1 Cs1 3.9328(11) 13_446 ?
Te1 Cs1 3.9328(11) 13_346 ?
